data_2215974
loop_
_publ_author_name
'Nasim, Shama'
'Parkin, Sean'
'Crooks, Peter A.'

_publ_section_title
;
 (11<i>R</i>)-13-(1-Naphthylmethylamino)-4,5-epoxy-11,13-dihydrocostunolide
;
_journal_coeditor_code HG2301
_journal_issue 11
_journal_name_full 'Acta Crystallographica Section E'
_journal_page_first o4274
_journal_page_last o4274
_journal_paper_doi 10.1107/S1600536807046983
_journal_volume 63
_journal_year 2007
_chemical_formula_iupac 'C26 H31 N O3'
_chemical_formula_moiety 'C26 H31 N O3'
_chemical_formula_sum 'C26 H31 N O3'
_chemical_formula_weight 405.52
_chemical_name_systematic
;
(11R)-13-(1-Naphthylmethylamino)-4,5-epoxy-11,13-dihydrocostunolide
;
_space_group_IT_number 19
_symmetry_cell_setting orthorhombic
_symmetry_space_group_name_Hall 'P 2ac 2ab'
_symmetry_space_group_name_H-M 'P 21 21 21'
_atom_sites_solution_hydrogens geom
_atom_sites_solution_primary direct
_atom_sites_solution_secondary difmap
_audit_creation_method SHELXL97
_cell_angle_alpha 90.00
_cell_angle_beta 90.00
_cell_angle_gamma 90.00
_cell_formula_units_Z 4
_cell_length_a 9.3842(6)
_cell_length_b 11.9025(7)
_cell_length_c 18.6386(13)
_cell_measurement_reflns_used 7441
_cell_measurement_temperature 90.0(2)
_cell_measurement_theta_max 67.01
_cell_measurement_theta_min 4.41
_cell_volume 2081.8(2)
_computing_cell_refinement 'APEX2 (Bruker, 2006)'
_computing_data_collection 'APEX2 (Bruker, 2006)'
_computing_data_reduction 'APEX2 (Bruker, 2006)'
_computing_molecular_graphics 'XP in SHELXTL (Sheldrick, 1995)'
_computing_publication_material
;
SHELX97 (Sheldrick, 1997) and local procedures
;
_computing_structure_refinement 'SHELXL97 (Sheldrick, 1997)'
_computing_structure_solution 'SHELXS97 (Sheldrick, 1997)'
_diffrn_ambient_temperature 90.0(2)
_diffrn_detector_area_resol_mean 18
_diffrn_measured_fraction_theta_full 0.972
_diffrn_measured_fraction_theta_max 0.972
_diffrn_measurement_device_type 'Bruker X8 Proteum'
_diffrn_measurement_method '\f and \w'
_diffrn_radiation_monochromator 'graded multilayer optics'
_diffrn_radiation_source 'fine-focus rotating anode'
_diffrn_radiation_type CuK\a
_diffrn_radiation_wavelength 1.54178
_diffrn_reflns_av_R_equivalents 0.0338
_diffrn_reflns_av_sigmaI/netI 0.0239
_diffrn_reflns_limit_h_max 10
_diffrn_reflns_limit_h_min -11
_diffrn_reflns_limit_k_max 14
_diffrn_reflns_limit_k_min -14
_diffrn_reflns_limit_l_max 22
_diffrn_reflns_limit_l_min -20
_diffrn_reflns_number 16527
_diffrn_reflns_theta_full 67.28
_diffrn_reflns_theta_max 67.28
_diffrn_reflns_theta_min 4.41
_diffrn_standards_number 0
_exptl_absorpt_coefficient_mu 0.661
_exptl_absorpt_correction_T_max 0.8521
_exptl_absorpt_correction_T_min 0.8262
_exptl_absorpt_correction_type multi-scan
_exptl_absorpt_process_details '(SADABS in APEX2; Bruker, 2006)'
_exptl_crystal_colour colourless
_exptl_crystal_density_diffrn 1.294
_exptl_crystal_density_method 'not measured'
_exptl_crystal_description 'cut block'
_exptl_crystal_F_000 872
_exptl_crystal_size_max 0.30
_exptl_crystal_size_mid 0.28
_exptl_crystal_size_min 0.25
_refine_diff_density_max 0.275
_refine_diff_density_min -0.330
_refine_ls_abs_structure_details 'Flack (1983), with 1490 Friedel pairs'
_refine_ls_abs_structure_Flack 0.09(5)
_refine_ls_extinction_coef 0.0179(7)
_refine_ls_extinction_expression Fc^*^=kFc[1+0.001xFc^2^\l^3^/sin(2\q)]^-1/4^
_refine_ls_extinction_method 'SHELXL97 (Sheldrick, 1997)'
_refine_ls_goodness_of_fit_ref 1.112
_refine_ls_hydrogen_treatment mixed
_refine_ls_matrix_type full
_refine_ls_number_parameters 276
_refine_ls_number_reflns 3576
_refine_ls_number_restraints 0
_refine_ls_restrained_S_all 1.112
_refine_ls_R_factor_all 0.0341
_refine_ls_R_factor_gt 0.0336
_refine_ls_shift/su_max 0.003
_refine_ls_shift/su_mean 0.000
_refine_ls_structure_factor_coef Fsqd
_refine_ls_weighting_details 'calc w = 1/[\s^2^(Fo^2^)+(0.0495P)^2^+0.31P] where P=(Fo^2^+2Fc^2^)/3'
_refine_ls_weighting_scheme calc
_refine_ls_wR_factor_gt 0.0800
_refine_ls_wR_factor_ref 0.0805
_reflns_number_gt 3503
_reflns_number_total 3576
_reflns_threshold_expression I>2\s(I)
_cod_data_source_file hg2301.cif
_cod_data_source_block I
_cod_database_code 2215974
_cod_database_fobs_code 2215974

loop_
_symmetry_equiv_pos_as_xyz
'x, y, z'
'-x+1/2, -y, z+1/2'
'-x, y+1/2, -z+1/2'
'x+1/2, -y+1/2, -z'

loop_
_atom_site_type_symbol
_atom_site_label
_atom_site_fract_x
_atom_site_fract_y
_atom_site_fract_z
_atom_site_U_iso_or_equiv
_atom_site_adp_type
_atom_site_calc_flag
_atom_site_refinement_flags
_atom_site_occupancy
O O1 0.73981(11) 0.85246(8) 0.94404(6) 0.0238(2) Uani d . 1
C C1 0.81331(16) 0.62589(13) 0.78893(8) 0.0243(3) Uani d . 1
H H1A 0.7323 0.5806 0.7989 0.029 Uiso calc R 1
O O2 0.82549(12) 0.70644(8) 1.05639(5) 0.0245(2) Uani d . 1
C C2 0.78375(17) 0.73806(13) 0.75591(8) 0.0261(3) Uani d . 1
H H2A 0.7151 0.7293 0.7160 0.031 Uiso calc R 1
H H2B 0.8730 0.7698 0.7362 0.031 Uiso calc R 1
O O3 0.82066(12) 0.62291(9) 1.16246(6) 0.0294(3) Uani d . 1
C C3 0.72219(16) 0.81826(12) 0.81239(8) 0.0241(3) Uani d . 1
H H3A 0.7175 0.8952 0.7923 0.029 Uiso calc R 1
H H3B 0.6241 0.7946 0.8247 0.029 Uiso calc R 1
C C4 0.81190(15) 0.81904(11) 0.87883(8) 0.0203(3) Uani d . 1
C C5 0.77511(15) 0.73593(11) 0.93375(8) 0.0205(3) Uani d . 1
H H5A 0.6921 0.6871 0.9212 0.025 Uiso calc R 1
C C6 0.87838(15) 0.68344(12) 0.98458(8) 0.0205(3) Uani d . 1
H H6A 0.9752 0.7169 0.9781 0.025 Uiso calc R 1
C C7 0.88646(15) 0.55483(11) 0.98032(8) 0.0199(3) Uani d . 1
H H7A 0.7902 0.5255 0.9670 0.024 Uiso calc R 1
C C8 0.99634(16) 0.50330(13) 0.92968(8) 0.0269(3) Uani d . 1
H H8A 1.0292 0.4316 0.9509 0.032 Uiso calc R 1
H H8B 1.0796 0.5542 0.9277 0.032 Uiso calc R 1
C C9 0.94802(17) 0.48003(12) 0.85268(8) 0.0273(3) Uani d . 1
H H9A 1.0153 0.4262 0.8305 0.033 Uiso calc R 1
H H9B 0.8532 0.4437 0.8542 0.033 Uiso calc R 1
C C10 0.93891(16) 0.58185(12) 0.80601(8) 0.0228(3) Uani d . 1
C C11 0.91569(15) 0.52442(12) 1.05852(8) 0.0208(3) Uani d . 1
H H11A 1.0210 0.5256 1.0666 0.025 Uiso calc R 1
C C12 0.85036(15) 0.61909(12) 1.09992(8) 0.0219(3) Uani d . 1
C C13 0.85856(15) 0.41104(12) 1.08246(8) 0.0217(3) Uani d . 1
H H13A 0.8896 0.3522 1.0483 0.026 Uiso calc R 1
H H13B 0.8975 0.3923 1.1303 0.026 Uiso calc R 1
C C14 1.08003(16) 0.62865(13) 0.78347(9) 0.0280(3) Uani d . 1
H H14A 1.0650 0.6952 0.7534 0.042 Uiso calc R 1
H H14B 1.1325 0.5718 0.7561 0.042 Uiso calc R 1
H H14C 1.1351 0.6496 0.8261 0.042 Uiso calc R 1
C C15 0.95707(16) 0.86843(12) 0.87159(8) 0.0237(3) Uani d . 1
H H15A 1.0067 0.8638 0.9177 0.036 Uiso calc R 1
H H15B 0.9491 0.9473 0.8570 0.036 Uiso calc R 1
H H15C 1.0109 0.8267 0.8353 0.036 Uiso calc R 1
N N1' 0.70323(13) 0.41347(10) 1.08575(7) 0.0206(3) Uani d . 1
H H1N' 0.6721(18) 0.4342(14) 1.1307(11) 0.028(4) Uiso d . 1
C C2' 0.63519(15) 0.30803(12) 1.06522(8) 0.0216(3) Uani d . 1
H H2'A 0.5347 0.3087 1.0814 0.026 Uiso calc R 1
H H2'B 0.6841 0.2449 1.0895 0.026 Uiso calc R 1
C C3' 0.63980(15) 0.28988(11) 0.98538(8) 0.0193(3) Uani d . 1
C C4' 0.56993(14) 0.36495(11) 0.93748(8) 0.0183(3) Uani d . 1
C C5' 0.48953(15) 0.45765(11) 0.96127(8) 0.0195(3) Uani d . 1
H H5'A 0.4802 0.4711 1.0113 0.023 Uiso calc R 1
C C6' 0.42482(15) 0.52852(12) 0.91389(8) 0.0222(3) Uani d . 1
H H6'A 0.3694 0.5896 0.9311 0.027 Uiso calc R 1
C C7' 0.43983(15) 0.51149(13) 0.83983(8) 0.0243(3) Uani d . 1
H H7'A 0.3969 0.5623 0.8070 0.029 Uiso calc R 1
C C8' 0.51576(15) 0.42240(12) 0.81488(8) 0.0230(3) Uani d . 1
H H8'A 0.5251 0.4112 0.7646 0.028 Uiso calc R 1
C C9' 0.58078(14) 0.34651(11) 0.86271(8) 0.0194(3) Uani d . 1
C C10' 0.65761(15) 0.25253(13) 0.83713(8) 0.0228(3) Uani d . 1
H H10A 0.6650 0.2397 0.7870 0.027 Uiso calc R 1
C C11' 0.72056(16) 0.18102(12) 0.88348(9) 0.0252(3) Uani d . 1
H H11B 0.7710 0.1176 0.8659 0.030 Uiso calc R 1
C C12' 0.71158(15) 0.20023(12) 0.95787(8) 0.0235(3) Uani d . 1
H H12A 0.7569 0.1492 0.9898 0.028 Uiso calc R 1

loop_
_atom_site_aniso_label
_atom_site_aniso_U_11
_atom_site_aniso_U_22
_atom_site_aniso_U_33
_atom_site_aniso_U_12
_atom_site_aniso_U_13
_atom_site_aniso_U_23
O1 0.0280(5) 0.0214(5) 0.0221(5) 0.0066(4) 0.0010(4) 0.0003(4)
C1 0.0242(7) 0.0244(7) 0.0243(7) -0.0060(6) 0.0018(6) -0.0065(6)
O2 0.0343(6) 0.0183(5) 0.0208(5) -0.0004(4) -0.0029(4) -0.0007(4)
C2 0.0270(8) 0.0314(8) 0.0198(7) -0.0012(7) -0.0046(6) -0.0013(6)
O3 0.0378(6) 0.0303(5) 0.0203(5) -0.0011(5) -0.0039(5) -0.0004(4)
C3 0.0247(8) 0.0238(7) 0.0239(7) 0.0020(6) -0.0028(6) 0.0024(6)
C4 0.0222(7) 0.0170(6) 0.0218(7) 0.0035(5) -0.0001(6) -0.0022(6)
C5 0.0199(6) 0.0194(7) 0.0222(7) 0.0011(6) -0.0003(6) -0.0011(5)
C6 0.0194(7) 0.0204(7) 0.0216(7) -0.0012(5) 0.0002(6) 0.0012(6)
C7 0.0185(7) 0.0187(6) 0.0224(8) 0.0007(5) 0.0003(6) 0.0014(5)
C8 0.0260(7) 0.0267(7) 0.0280(8) 0.0064(6) 0.0044(6) 0.0044(6)
C9 0.0316(8) 0.0201(7) 0.0302(8) 0.0024(6) 0.0087(7) -0.0038(6)
C10 0.0262(8) 0.0227(7) 0.0197(7) -0.0026(6) 0.0039(6) -0.0060(6)
C11 0.0187(6) 0.0210(7) 0.0227(7) -0.0006(6) -0.0033(6) 0.0014(6)
C12 0.0226(7) 0.0206(7) 0.0223(8) -0.0053(6) -0.0055(6) 0.0007(6)
C13 0.0189(7) 0.0207(6) 0.0257(7) -0.0002(5) -0.0033(6) 0.0047(6)
C14 0.0250(7) 0.0279(7) 0.0312(8) 0.0001(6) 0.0061(7) 0.0002(7)
C15 0.0281(8) 0.0195(6) 0.0236(7) -0.0019(6) -0.0018(6) 0.0002(6)
N1' 0.0191(6) 0.0217(6) 0.0212(6) -0.0008(5) 0.0006(5) -0.0008(5)
C2' 0.0199(7) 0.0219(7) 0.0229(7) -0.0046(6) -0.0010(6) 0.0031(6)
C3' 0.0153(7) 0.0193(6) 0.0231(7) -0.0044(5) 0.0007(6) 0.0009(5)
C4' 0.0146(6) 0.0178(6) 0.0224(7) -0.0043(5) 0.0008(5) -0.0009(6)
C5' 0.0171(6) 0.0198(7) 0.0217(7) -0.0028(5) 0.0007(5) -0.0029(5)
C6' 0.0174(7) 0.0182(6) 0.0309(8) -0.0005(5) 0.0000(6) -0.0031(6)
C7' 0.0186(7) 0.0265(7) 0.0279(7) -0.0014(6) -0.0041(6) 0.0053(6)
C8' 0.0182(7) 0.0303(7) 0.0204(7) -0.0054(6) -0.0009(6) -0.0001(6)
C9' 0.0144(6) 0.0217(7) 0.0220(7) -0.0038(5) 0.0002(5) -0.0026(5)
C10' 0.0198(7) 0.0259(7) 0.0228(7) -0.0034(6) 0.0027(6) -0.0084(6)
C11' 0.0218(7) 0.0207(7) 0.0332(8) 0.0012(6) 0.0028(6) -0.0061(6)
C12' 0.0181(7) 0.0213(7) 0.0312(8) 0.0000(6) -0.0002(6) 0.0026(6)

loop_
_atom_type_symbol
_atom_type_description
_atom_type_scat_dispersion_real
_atom_type_scat_dispersion_imag
_atom_type_scat_source
C C 0.0181 0.0091 'International Tables Vol C Tables 4.2.6.8 and 6.1.1.4'
H H 0.0000 0.0000 'International Tables Vol C Tables 4.2.6.8 and 6.1.1.4'
N N 0.0311 0.0180 'International Tables Vol C Tables 4.2.6.8 and 6.1.1.4'
O O 0.0492 0.0322 'International Tables Vol C Tables 4.2.6.8 and 6.1.1.4'

loop_
_geom_angle_atom_site_label_1
_geom_angle_atom_site_label_2
_geom_angle_atom_site_label_3
_geom_angle
C5 O1 C4 61.01(9)
C10 C1 C2 127.96(14)
C10 C1 H1A 116.0
C2 C1 H1A 116.0
C12 O2 C6 110.62(11)
C1 C2 C3 110.05(12)
C1 C2 H2A 109.7
C3 C2 H2A 109.7
C1 C2 H2B 109.7
C3 C2 H2B 109.7
H2A C2 H2B 108.2
C4 C3 C2 111.08(12)
C4 C3 H3A 109.4
C2 C3 H3A 109.4
C4 C3 H3B 109.4
C2 C3 H3B 109.4
H3A C3 H3B 108.0
O1 C4 C5 59.23(9)
O1 C4 C15 113.28(12)
C5 C4 C15 123.04(13)
O1 C4 C3 115.70(12)
C5 C4 C3 116.19(13)
C15 C4 C3 116.20(13)
O1 C5 C4 59.76(9)
O1 C5 C6 117.93(12)
C4 C5 C6 124.99(13)
O1 C5 H5A 114.3
C4 C5 H5A 114.3
C6 C5 H5A 114.3
O2 C6 C5 106.50(11)
O2 C6 C7 104.62(11)
C5 C6 C7 114.64(12)
O2 C6 H6A 110.3
C5 C6 H6A 110.3
C7 C6 H6A 110.3
C8 C7 C11 111.95(12)
C8 C7 C6 117.78(12)
C11 C7 C6 101.30(11)
C8 C7 H7A 108.5
C11 C7 H7A 108.5
C6 C7 H7A 108.5
C7 C8 C9 116.90(13)
C7 C8 H8A 108.1
C9 C8 H8A 108.1
C7 C8 H8B 108.1
C9 C8 H8B 108.1
H8A C8 H8B 107.3
C10 C9 C8 114.59(13)
C10 C9 H9A 108.6
C8 C9 H9A 108.6
C10 C9 H9B 108.6
C8 C9 H9B 108.6
H9A C9 H9B 107.6
C1 C10 C9 120.68(14)
C1 C10 C14 124.80(14)
C9 C10 C14 114.50(13)
C12 C11 C13 111.88(12)
C12 C11 C7 103.89(11)
C13 C11 C7 115.32(12)
C12 C11 H11A 108.5
C13 C11 H11A 108.5
C7 C11 H11A 108.5
O3 C12 O2 121.26(14)
O3 C12 C11 128.65(14)
O2 C12 C11 110.08(12)
N1' C13 C11 110.32(12)
N1' C13 H13A 109.6
C11 C13 H13A 109.6
N1' C13 H13B 109.6
C11 C13 H13B 109.6
H13A C13 H13B 108.1
C10 C14 H14A 109.5
C10 C14 H14B 109.5
H14A C14 H14B 109.5
C10 C14 H14C 109.5
H14A C14 H14C 109.5
H14B C14 H14C 109.5
C4 C15 H15A 109.5
C4 C15 H15B 109.5
H15A C15 H15B 109.5
C4 C15 H15C 109.5
H15A C15 H15C 109.5
H15B C15 H15C 109.5
C2' N1' C13 114.15(12)
C2' N1' H1N' 109.3(11)
C13 N1' H1N' 111.1(11)
N1' C2' C3' 111.73(12)
N1' C2' H2'A 109.3
C3' C2' H2'A 109.3
N1' C2' H2'B 109.3
C3' C2' H2'B 109.3
H2'A C2' H2'B 107.9
C12' C3' C4' 118.91(13)
C12' C3' C2' 119.94(13)
C4' C3' C2' 121.14(12)
C5' C4' C9' 118.05(13)
C5' C4' C3' 122.77(13)
C9' C4' C3' 119.18(12)
C6' C5' C4' 121.28(13)
C6' C5' H5'A 119.4
C4' C5' H5'A 119.4
C5' C6' C7' 120.22(13)
C5' C6' H6'A 119.9
C7' C6' H6'A 119.9
C8' C7' C6' 120.13(14)
C8' C7' H7'A 119.9
C6' C7' H7'A 119.9
C7' C8' C9' 120.73(14)
C7' C8' H8'A 119.6
C9' C8' H8'A 119.6
C8' C9' C10' 121.00(13)
C8' C9' C4' 119.54(13)
C10' C9' C4' 119.46(13)
C11' C10' C9' 120.44(13)
C11' C10' H10A 119.8
C9' C10' H10A 119.8
C10' C11' C12' 120.13(13)
C10' C11' H11B 119.9
C12' C11' H11B 119.9
C3' C12' C11' 121.85(14)
C3' C12' H12A 119.1
C11' C12' H12A 119.1

loop_
_geom_bond_atom_site_label_1
_geom_bond_atom_site_label_2
_geom_bond_distance
O1 C5 1.4388(16)
O1 C4 1.4467(17)
C1 C10 1.329(2)
C1 C2 1.496(2)
C1 H1A 0.9500
O2 C12 1.3393(18)
O2 C6 1.4534(17)
C2 C3 1.534(2)
C2 H2A 0.9900
C2 H2B 0.9900
O3 C12 1.1994(18)
C3 C4 1.497(2)
C3 H3A 0.9900
C3 H3B 0.9900
C4 C5 1.465(2)
C4 C15 1.490(2)
C5 C6 1.492(2)
C5 H5A 1.0000
C6 C7 1.5348(19)
C6 H6A 1.0000
C7 C8 1.527(2)
C7 C11 1.527(2)
C7 H7A 1.0000
C8 C9 1.530(2)
C8 H8A 0.9900
C8 H8B 0.9900
C9 C10 1.494(2)
C9 H9A 0.9900
C9 H9B 0.9900
C10 C14 1.497(2)
C11 C12 1.497(2)
C11 C13 1.5190(19)
C11 H11A 1.0000
C13 N1' 1.4592(19)
C13 H13A 0.9900
C13 H13B 0.9900
C14 H14A 0.9800
C14 H14B 0.9800
C14 H14C 0.9800
C15 H15A 0.9800
C15 H15B 0.9800
C15 H15C 0.9800
N1' C2' 1.4591(18)
N1' H1N' 0.92(2)
C2' C3' 1.504(2)
C2' H2'A 0.9900
C2' H2'B 0.9900
C3' C12' 1.362(2)
C3' C4' 1.423(2)
C4' C5' 1.408(2)
C4' C9' 1.414(2)
C5' C6' 1.364(2)
C5' H5'A 0.9500
C6' C7' 1.402(2)
C6' H6'A 0.9500
C7' C8' 1.360(2)
C7' H7'A 0.9500
C8' C9' 1.408(2)
C8' H8'A 0.9500
C9' C10' 1.414(2)
C10' C11' 1.349(2)
C10' H10A 0.9500
C11' C12' 1.408(2)
C11' H11B 0.9500
C12' H12A 0.9500

loop_
_geom_hbond_atom_site_label_D
_geom_hbond_atom_site_label_H
_geom_hbond_atom_site_label_A
_geom_hbond_distance_DH
_geom_hbond_distance_HA
_geom_hbond_distance_DA
_geom_hbond_angle_DHA
N1' H1N' O3 0.92(2) 2.709(17) 3.0778(17) 104.9(12)

loop_
_geom_torsion_atom_site_label_1
_geom_torsion_atom_site_label_2
_geom_torsion_atom_site_label_3
_geom_torsion_atom_site_label_4
_geom_torsion
C10 C1 C2 C3 -106.01(18)
C1 C2 C3 C4 50.10(16)
C5 O1 C4 C15 -115.77(13)
C5 O1 C4 C3 106.47(14)
C2 C3 C4 O1 -155.94(12)
C2 C3 C4 C5 -89.27(15)
C2 C3 C4 C15 67.55(16)
C4 O1 C5 C6 116.24(15)
C15 C4 C5 O1 99.28(15)
C3 C4 C5 O1 -105.64(13)
O1 C4 C5 C6 -104.71(15)
C15 C4 C5 C6 -5.4(2)
C3 C4 C5 C6 149.66(13)
C12 O2 C6 C5 143.65(12)
C12 O2 C6 C7 21.87(15)
O1 C5 C6 O2 52.48(16)
C4 C5 C6 O2 123.53(14)
O1 C5 C6 C7 167.65(12)
C4 C5 C6 C7 -121.30(15)
O2 C6 C7 C8 -152.32(12)
C5 C6 C7 C8 91.42(16)
O2 C6 C7 C11 -29.90(14)
C5 C6 C7 C11 -146.16(12)
C11 C7 C8 C9 152.93(13)
C6 C7 C8 C9 -90.25(17)
C7 C8 C9 C10 76.25(17)
C2 C1 C10 C9 166.76(14)
C2 C1 C10 C14 -11.4(2)
C8 C9 C10 C1 -105.11(17)
C8 C9 C10 C14 73.23(16)
C8 C7 C11 C12 153.82(12)
C6 C7 C11 C12 27.45(14)
C8 C7 C11 C13 -83.38(15)
C6 C7 C11 C13 150.25(12)
C6 O2 C12 O3 176.63(13)
C6 O2 C12 C11 -3.70(16)
C13 C11 C12 O3 38.6(2)
C7 C11 C12 O3 163.59(15)
C13 C11 C12 O2 -141.08(12)
C7 C11 C12 O2 -16.04(15)
C12 C11 C13 N1' 48.63(16)
C7 C11 C13 N1' -69.81(16)
C11 C13 N1' C2' 144.82(13)
C13 N1' C2' C3' -74.63(16)
N1' C2' C3' C12' 117.47(15)
N1' C2' C3' C4' -62.64(17)
C12' C3' C4' C5' 177.91(13)
C2' C3' C4' C5' -2.0(2)
C12' C3' C4' C9' -2.02(19)
C2' C3' C4' C9' 178.08(12)
C9' C4' C5' C6' -0.60(19)
C3' C4' C5' C6' 179.47(13)
C4' C5' C6' C7' -1.3(2)
C5' C6' C7' C8' 1.8(2)
C6' C7' C8' C9' -0.3(2)
C7' C8' C9' C10' 178.80(13)
C7' C8' C9' C4' -1.6(2)
C5' C4' C9' C8' 2.07(19)
C3' C4' C9' C8' -177.99(13)
C5' C4' C9' C10' -178.36(12)
C3' C4' C9' C10' 1.57(19)
C8' C9' C10' C11' 179.37(14)
C4' C9' C10' C11' -0.2(2)
C9' C10' C11' C12' -0.8(2)
C4' C3' C12' C11' 1.1(2)
C2' C3' C12' C11' -178.98(13)
C10' C11' C12' C3' 0.3(2)

loop_
_cod_related_entry_id
_cod_related_entry_database
_cod_related_entry_code
1 ChemSpider 30655358
